data_4519296
loop_
_publ_author_name
'Simon, Connor M.'
'Dudra, Samantha L.'
'McGuire, Ryan T.'
'Ferguson, Michael J.'
'Johnson, Erin R.'
'Stradiotto, Mark'

_publ_section_title
;
 Identification of a Nitrenoid Reductive Elimination Pathway in
 Nickel-Catalyzed C--N Cross-Coupling
;
_journal_issue 2
_journal_name_full 'ACS Catalysis'
_journal_page_first 1475
_journal_page_last 1480
_journal_paper_doi 10.1021/acscatal.1c05386
_journal_volume 12
_journal_year 2022
_chemical_formula_moiety 'C42 H42 N2 Ni O5 P2 S'
_chemical_formula_sum 'C42 H42 N2 Ni O5 P2 S'
_chemical_formula_weight 807.48
_space_group_crystal_system monoclinic
_space_group_IT_number 14
_space_group_name_Hall '-P 2yn'
_space_group_name_H-M_alt 'P 1 21/n 1'
_atom_sites_solution_hydrogens mixed
_atom_sites_solution_primary dual
_audit_creation_method SHELXL-2018/3
_cell_angle_alpha 90
_cell_angle_beta 107.865(2)
_cell_angle_gamma 90
_cell_formula_units_Z 4
_cell_length_a 11.9758(4)
_cell_length_b 27.1961(9)
_cell_length_c 12.6870(4)
_cell_measurement_reflns_used 5819
_cell_measurement_temperature 173(2)
_cell_measurement_theta_max 69.99
_cell_measurement_theta_min 3.25
_cell_volume 3932.9(2)
_computing_cell_refinement 'Bruker SAINT'
_computing_data_collection 'Bruker APEX2'
_computing_data_reduction 'Bruker SAINT'
_computing_molecular_graphics 'Bruker SHELXTL'
_computing_publication_material 'Bruker SHELXTL'
_computing_structure_refinement 'SHELXL-2018/3 (Sheldrick, 2018)'
_computing_structure_solution 'SHELXT-2014/5 (Sheldrick, 2015)'
_diffrn_ambient_temperature 173(2)
_diffrn_measured_fraction_theta_full 1.000
_diffrn_measured_fraction_theta_max 0.998
_diffrn_measurement_device_type 'Bruker APEX-II CCD'
_diffrn_measurement_method '\f and \w scans'
_diffrn_radiation_type CuK\a
_diffrn_radiation_wavelength 1.54178
_diffrn_reflns_av_R_equivalents 0.0720
_diffrn_reflns_av_unetI/netI 0.0495
_diffrn_reflns_Laue_measured_fraction_full 1.000
_diffrn_reflns_Laue_measured_fraction_max 0.998
_diffrn_reflns_limit_h_max 14
_diffrn_reflns_limit_h_min -14
_diffrn_reflns_limit_k_max 33
_diffrn_reflns_limit_k_min -33
_diffrn_reflns_limit_l_max 15
_diffrn_reflns_limit_l_min -15
_diffrn_reflns_number 56247
_diffrn_reflns_point_group_measured_fraction_full 1.000
_diffrn_reflns_point_group_measured_fraction_max 0.998
_diffrn_reflns_theta_full 67.679
_diffrn_reflns_theta_max 70.235
_diffrn_reflns_theta_min 3.250
_exptl_absorpt_coefficient_mu 2.355
_exptl_absorpt_correction_T_max 0.9425
_exptl_absorpt_correction_T_min 0.8121
_exptl_absorpt_correction_type numerical
_exptl_absorpt_process_details
; 
 SADABS 2016/2: Krause, L., Herbst-Irmer, R., Sheldrick G.M. & Stalke D., 
 J. Appl. Cryst. 48 (2015) 3-10 
;
_exptl_crystal_colour yellow
_exptl_crystal_density_diffrn 1.364
_exptl_crystal_description fragment
_exptl_crystal_F_000 1688
_exptl_crystal_size_max 0.128
_exptl_crystal_size_mid 0.080
_exptl_crystal_size_min 0.055
_refine_diff_density_max 0.345
_refine_diff_density_min -0.361
_refine_diff_density_rms 0.060
_refine_ls_extinction_coef 0.00062(7)
_refine_ls_extinction_expression Fc^*^=kFc[1+0.001xFc^2^\l^3^/sin(2\q)]^-1/4^
_refine_ls_extinction_method 'SHELXL-2018/3 (Sheldrick 2018)'
_refine_ls_goodness_of_fit_ref 1.032
_refine_ls_hydrogen_treatment mixed
_refine_ls_matrix_type full
_refine_ls_number_parameters 488
_refine_ls_number_reflns 7487
_refine_ls_number_restraints 0
_refine_ls_restrained_S_all 1.032
_refine_ls_R_factor_all 0.0540
_refine_ls_R_factor_gt 0.0420
_refine_ls_shift/su_max 0.000
_refine_ls_shift/su_mean 0.000
_refine_ls_structure_factor_coef Fsqd
_refine_ls_weighting_details 'w=1/[\s^2^(Fo^2^)+(0.0595P)^2^+0.9847P] where P=(Fo^2^+2Fc^2^)/3'
_refine_ls_weighting_scheme calc
_refine_ls_wR_factor_gt 0.1083
_refine_ls_wR_factor_ref 0.1169
_reflns_Friedel_coverage 0.000
_reflns_number_gt 6023
_reflns_number_total 7487
_reflns_threshold_expression 'I > 2\s(I)'
_cod_data_source_file cs1c05386_si_003.cif
_cod_data_source_block dal2021
_cod_original_sg_symbol_H-M 'P 21/n'
_cod_database_code 4519296
_shelx_shelxl_version_number 2018/3
_shelx_space_group_comment
; 
The symmetry employed for this shelxl refinement is uniquely defined 
by the following loop, which should always be used as a source of 
symmetry information in preference to the above space-group names. 
They are only intended as comments. 
;
_shelx_estimated_absorpt_t_min 0.753
_shelx_estimated_absorpt_t_max 0.881

loop_
_space_group_symop_operation_xyz
'x, y, z'
'-x+1/2, y+1/2, -z+1/2'
'-x, -y, -z'
'x-1/2, -y-1/2, z-1/2'

loop_
_atom_site_label
_atom_site_type_symbol
_atom_site_fract_x
_atom_site_fract_y
_atom_site_fract_z
_atom_site_U_iso_or_equiv
_atom_site_adp_type
_atom_site_occupancy
_atom_site_site_symmetry_order
_atom_site_calc_flag
_atom_site_refinement_flags_posn
_atom_site_refinement_flags_adp
_atom_site_refinement_flags_occupancy
_atom_site_disorder_assembly
_atom_site_disorder_group
Ni1 Ni 0.16034(3) 0.15466(2) 0.30950(3) 0.03243(12) Uani 1 1 d . . . . .
S1 S -0.06574(5) 0.21750(2) 0.31485(5) 0.03493(14) Uani 1 1 d . . . . .
P1 P 0.30563(5) 0.20552(2) 0.29945(5) 0.02973(13) Uani 1 1 d . . . . .
P2 P 0.28844(5) 0.09913(2) 0.36484(5) 0.03488(15) Uani 1 1 d . . . . .
O1 O 0.43488(13) 0.29150(6) 0.34029(14) 0.0369(4) Uani 1 1 d . . . . .
O2 O 0.29783(14) 0.33644(6) 0.20056(15) 0.0413(4) Uani 1 1 d . . . . .
O3 O 0.17679(13) 0.26682(6) 0.15026(13) 0.0358(4) Uani 1 1 d . . . . .
O4 O -0.05751(14) 0.18976(7) 0.41431(14) 0.0412(4) Uani 1 1 d . . . . .
O5 O -0.07527(15) 0.27048(6) 0.32122(16) 0.0456(4) Uani 1 1 d . . . . .
N1 N 0.03734(17) 0.20309(8) 0.26926(19) 0.0359(4) Uani 1 1 d . . . . .
H1N H 0.041(3) 0.2220(11) 0.232(2) 0.045(9) Uiso 1 1 d . . . . .
N2 N -0.4042(3) 0.04617(12) 0.0962(3) 0.0749(8) Uani 1 1 d . . . . .
C1 C 0.44341(19) 0.17097(9) 0.34016(19) 0.0327(5) Uani 1 1 d . . . . .
C2 C 0.43315(19) 0.12195(9) 0.3688(2) 0.0338(5) Uani 1 1 d . . . . .
C3 C 0.5328(2) 0.09265(9) 0.4073(2) 0.0409(5) Uani 1 1 d . . . . .
H3 H 0.524836 0.059121 0.424740 0.049 Uiso 1 1 calc R U . . .
C4 C 0.6431(2) 0.11185(10) 0.4203(2) 0.0411(6) Uani 1 1 d . . . . .
H4 H 0.710678 0.091651 0.446483 0.049 Uiso 1 1 calc R U . . .
C5 C 0.6542(2) 0.16075(10) 0.3950(2) 0.0384(5) Uani 1 1 d . . . . .
H5 H 0.729971 0.174254 0.405497 0.046 Uiso 1 1 calc R U . . .
C6 C 0.55602(19) 0.19020(9) 0.35456(19) 0.0356(5) Uani 1 1 d . . . . .
H6 H 0.564837 0.223572 0.336452 0.043 Uiso 1 1 calc R U . . .
C11 C 0.34520(19) 0.26572(8) 0.37354(19) 0.0325(5) Uani 1 1 d . . . . .
C12 C 0.4023(2) 0.30718(9) 0.2268(2) 0.0394(5) Uani 1 1 d . . . . .
C13 C 0.2025(2) 0.31040(9) 0.2189(2) 0.0360(5) Uani 1 1 d . . . . .
C14 C 0.2753(2) 0.23404(9) 0.1587(2) 0.0359(5) Uani 1 1 d . . . . .
C15 C 0.23481(19) 0.29707(8) 0.3408(2) 0.0342(5) Uani 1 1 d . . . . .
H15A H 0.169494 0.278700 0.354965 0.041 Uiso 1 1 calc R U . . .
H15B H 0.248185 0.327426 0.386017 0.041 Uiso 1 1 calc R U . . .
C16 C 0.3790(2) 0.26361(9) 0.1494(2) 0.0388(5) Uani 1 1 d . . . . .
H16A H 0.449439 0.242355 0.167447 0.047 Uiso 1 1 calc R U . . .
H16B H 0.362922 0.275285 0.072220 0.047 Uiso 1 1 calc R U . . .
C17 C 0.3967(2) 0.25805(10) 0.4968(2) 0.0412(6) Uani 1 1 d . . . . .
H17A H 0.406434 0.289939 0.534547 0.049 Uiso 1 1 calc R U . . .
H17B H 0.473170 0.241870 0.512654 0.049 Uiso 1 1 calc R U . . .
H17C H 0.343830 0.237367 0.523316 0.049 Uiso 1 1 calc R U . . .
C18 C 0.4998(2) 0.34017(11) 0.2163(3) 0.0548(7) Uani 1 1 d . . . . .
H18A H 0.508233 0.368273 0.266465 0.066 Uiso 1 1 calc R U . . .
H18B H 0.481027 0.352004 0.139854 0.066 Uiso 1 1 calc R U . . .
H18C H 0.573536 0.321629 0.235661 0.066 Uiso 1 1 calc R U . . .
C19 C 0.0944(2) 0.34206(9) 0.1800(2) 0.0428(6) Uani 1 1 d . . . . .
H19A H 0.075054 0.347588 0.100118 0.051 Uiso 1 1 calc R U . . .
H19B H 0.109231 0.373710 0.218795 0.051 Uiso 1 1 calc R U . . .
H19C H 0.028740 0.325496 0.195964 0.051 Uiso 1 1 calc R U . . .
C20 C 0.2328(2) 0.19659(10) 0.0665(2) 0.0471(6) Uani 1 1 d . . . . .
H20A H 0.214681 0.213227 -0.005270 0.057 Uiso 1 1 calc R U . . .
H20B H 0.162105 0.180358 0.072864 0.057 Uiso 1 1 calc R U . . .
H20C H 0.294236 0.171989 0.072433 0.057 Uiso 1 1 calc R U . . .
C21 C 0.2786(2) 0.04202(9) 0.2878(2) 0.0437(6) Uani 1 1 d . . . . .
C22 C 0.3296(2) 0.03997(11) 0.2018(2) 0.0500(7) Uani 1 1 d . . . . .
H22 H 0.373138 0.067260 0.188961 0.060 Uiso 1 1 calc R U . . .
C23 C 0.3169(3) -0.00148(12) 0.1356(3) 0.0657(9) Uani 1 1 d . . . . .
H23 H 0.351109 -0.002438 0.077246 0.079 Uiso 1 1 calc R U . . .
C24 C 0.2548(3) -0.04106(13) 0.1544(3) 0.0747(11) Uani 1 1 d . . . . .
H24 H 0.245973 -0.069402 0.108779 0.090 Uiso 1 1 calc R U . . .
C25 C 0.2050(3) -0.04007(11) 0.2391(4) 0.0730(11) Uani 1 1 d . . . . .
H25 H 0.163812 -0.068003 0.252850 0.088 Uiso 1 1 calc R U . . .
C26 C 0.2149(2) 0.00177(10) 0.3045(3) 0.0555(8) Uani 1 1 d . . . . .
H26 H 0.177864 0.002777 0.360828 0.067 Uiso 1 1 calc R U . . .
C31 C 0.3126(2) 0.08359(9) 0.5095(2) 0.0392(5) Uani 1 1 d . . . . .
C32 C 0.2899(2) 0.11969(10) 0.5783(2) 0.0456(6) Uani 1 1 d . . . . .
H32 H 0.255621 0.149927 0.547020 0.055 Uiso 1 1 calc R U . . .
C33 C 0.3164(3) 0.11235(12) 0.6916(3) 0.0538(7) Uani 1 1 d . . . . .
H33 H 0.301747 0.137544 0.737477 0.065 Uiso 1 1 calc R U . . .
C34 C 0.3644(3) 0.06810(11) 0.7370(3) 0.0540(7) Uani 1 1 d . . . . .
H34 H 0.381921 0.062677 0.814381 0.065 Uiso 1 1 calc R U . . .
C35 C 0.3869(3) 0.03170(12) 0.6704(3) 0.0571(7) Uani 1 1 d . . . . .
H35 H 0.420025 0.001351 0.702144 0.069 Uiso 1 1 calc R U . . .
C36 C 0.3615(2) 0.03925(11) 0.5575(2) 0.0503(7) Uani 1 1 d . . . . .
H36 H 0.377368 0.014020 0.512304 0.060 Uiso 1 1 calc R U . . .
C41 C 0.0534(2) 0.10036(9) 0.3032(2) 0.0428(6) Uani 1 1 d . . . . .
C42 C 0.0015(2) 0.07718(10) 0.2012(3) 0.0562(8) Uani 1 1 d . . . . .
C43 C -0.0777(3) 0.03837(12) 0.1950(4) 0.0776(12) Uani 1 1 d . . . . .
H43 H -0.111862 0.022199 0.126285 0.093 Uiso 1 1 calc R U . . .
C44 C -0.1067(3) 0.02338(13) 0.2871(5) 0.0879(15) Uani 1 1 d . . . . .
H44 H -0.160684 -0.002829 0.281421 0.105 Uiso 1 1 calc R U . . .
C45 C -0.0573(3) 0.04649(13) 0.3875(4) 0.0779(12) Uani 1 1 d . . . . .
H45 H -0.077563 0.036422 0.450985 0.093 Uiso 1 1 calc R U . . .
C46 C 0.0224(2) 0.08461(11) 0.3953(3) 0.0566(8) Uani 1 1 d . . . . .
H46 H 0.056440 0.100251 0.464716 0.068 Uiso 1 1 calc R U . . .
C47 C 0.0272(3) 0.09271(13) 0.0984(3) 0.0667(9) Uani 1 1 d . . . . .
H47A H 0.112233 0.095426 0.113335 0.080 Uiso 1 1 calc R U . . .
H47B H -0.009525 0.124668 0.074144 0.080 Uiso 1 1 calc R U . . .
H47C H -0.004291 0.068249 0.040125 0.080 Uiso 1 1 calc R U . . .
C51 C -0.20133(19) 0.19921(10) 0.21638(19) 0.0365(5) Uani 1 1 d . . . . .
C52 C -0.2299(2) 0.14982(10) 0.2001(2) 0.0389(5) Uani 1 1 d . . . . .
H52 H -0.178750 0.125214 0.241629 0.047 Uiso 1 1 calc R U . . .
C53 C -0.3367(2) 0.13701(11) 0.1207(2) 0.0444(6) Uani 1 1 d . . . . .
C54 C -0.4106(2) 0.17288(13) 0.0581(2) 0.0508(7) Uani 1 1 d . . . . .
H54 H -0.481150 0.163709 0.002978 0.061 Uiso 1 1 calc R U . . .
C55 C -0.3809(2) 0.22193(12) 0.0766(2) 0.0501(7) Uani 1 1 d . . . . .
H55 H -0.431576 0.246577 0.034586 0.060 Uiso 1 1 calc R U . . .
C56 C -0.2770(2) 0.23528(10) 0.1566(2) 0.0422(6) Uani 1 1 d . . . . .
H56 H -0.257649 0.269042 0.170438 0.051 Uiso 1 1 calc R U . . .
C57 C -0.3722(2) 0.08599(13) 0.1071(3) 0.0548(7) Uani 1 1 d . . . . .

loop_
_atom_site_aniso_label
_atom_site_aniso_U_11
_atom_site_aniso_U_22
_atom_site_aniso_U_33
_atom_site_aniso_U_23
_atom_site_aniso_U_13
_atom_site_aniso_U_12
Ni1 0.02282(19) 0.0308(2) 0.0421(2) 0.00224(16) 0.00760(16) 0.00019(15)
S1 0.0262(3) 0.0381(3) 0.0396(3) 0.0001(2) 0.0088(2) 0.0000(2)
P1 0.0230(2) 0.0312(3) 0.0344(3) 0.0012(2) 0.0080(2) 0.0005(2)
P2 0.0259(3) 0.0304(3) 0.0467(3) 0.0016(2) 0.0087(2) 0.0009(2)
O1 0.0270(7) 0.0384(9) 0.0448(9) 0.0009(7) 0.0101(7) -0.0042(7)
O2 0.0324(8) 0.0357(9) 0.0580(11) 0.0106(8) 0.0172(8) 0.0013(7)
O3 0.0289(7) 0.0397(9) 0.0368(8) 0.0025(7) 0.0071(7) 0.0035(7)
O4 0.0348(8) 0.0509(10) 0.0362(9) 0.0002(8) 0.0082(7) -0.0034(8)
O5 0.0407(9) 0.0364(9) 0.0596(11) -0.0039(8) 0.0152(9) 0.0037(7)
N1 0.0259(9) 0.0352(11) 0.0457(12) 0.0086(9) 0.0099(8) 0.0020(8)
N2 0.0642(17) 0.079(2) 0.077(2) -0.0199(16) 0.0146(15) -0.0204(16)
C1 0.0273(10) 0.0353(11) 0.0354(11) -0.0012(9) 0.0093(9) 0.0026(9)
C2 0.0271(10) 0.0342(12) 0.0396(12) -0.0030(10) 0.0098(9) 0.0008(9)
C3 0.0326(11) 0.0362(12) 0.0521(15) -0.0003(11) 0.0105(11) 0.0065(10)
C4 0.0264(11) 0.0468(14) 0.0492(14) -0.0009(11) 0.0102(10) 0.0090(10)
C5 0.0257(10) 0.0518(14) 0.0387(12) -0.0019(11) 0.0111(9) 0.0009(10)
C6 0.0284(11) 0.0404(12) 0.0392(12) -0.0003(10) 0.0121(9) -0.0013(10)
C11 0.0262(10) 0.0351(12) 0.0366(12) 0.0001(9) 0.0101(9) -0.0018(9)
C12 0.0310(11) 0.0394(13) 0.0497(14) 0.0087(11) 0.0151(10) 0.0014(10)
C13 0.0306(11) 0.0344(12) 0.0429(13) 0.0030(10) 0.0110(10) -0.0001(9)
C14 0.0320(11) 0.0391(12) 0.0362(12) 0.0008(10) 0.0101(10) 0.0044(10)
C15 0.0275(10) 0.0327(11) 0.0429(13) -0.0019(10) 0.0117(9) 0.0002(9)
C16 0.0362(12) 0.0450(14) 0.0394(13) 0.0077(10) 0.0179(10) 0.0037(10)
C17 0.0362(12) 0.0467(14) 0.0390(13) -0.0030(11) 0.0088(10) 0.0001(11)
C18 0.0402(14) 0.0486(16) 0.080(2) 0.0111(14) 0.0257(14) -0.0061(12)
C19 0.0349(12) 0.0402(13) 0.0538(15) 0.0071(11) 0.0141(11) 0.0051(10)
C20 0.0484(14) 0.0528(16) 0.0376(13) -0.0045(12) 0.0092(11) 0.0019(12)
C21 0.0303(11) 0.0314(12) 0.0604(16) -0.0020(11) 0.0006(11) 0.0026(10)
C22 0.0447(14) 0.0461(15) 0.0532(16) -0.0089(12) 0.0063(12) 0.0038(12)
C23 0.0593(18) 0.061(2) 0.065(2) -0.0200(16) 0.0020(16) 0.0104(16)
C24 0.063(2) 0.0512(19) 0.090(3) -0.0258(18) -0.0064(19) 0.0078(16)
C25 0.0528(18) 0.0337(15) 0.114(3) -0.0041(17) -0.0012(19) -0.0031(13)
C26 0.0416(14) 0.0349(14) 0.084(2) 0.0015(14) 0.0110(14) -0.0015(11)
C31 0.0280(11) 0.0377(12) 0.0512(14) 0.0076(11) 0.0112(10) 0.0014(9)
C32 0.0467(14) 0.0379(13) 0.0550(16) 0.0051(11) 0.0197(12) 0.0002(11)
C33 0.0570(17) 0.0528(17) 0.0548(17) -0.0008(13) 0.0218(14) -0.0025(14)
C34 0.0481(15) 0.0611(18) 0.0523(16) 0.0104(14) 0.0146(13) -0.0022(14)
C35 0.0532(16) 0.0553(17) 0.0623(18) 0.0165(15) 0.0170(14) 0.0141(14)
C36 0.0479(15) 0.0460(15) 0.0584(17) 0.0111(13) 0.0184(13) 0.0141(12)
C41 0.0262(11) 0.0315(12) 0.0673(17) 0.0066(11) 0.0091(11) 0.0016(9)
C42 0.0297(12) 0.0401(14) 0.086(2) -0.0046(14) -0.0013(13) 0.0021(11)
C43 0.0379(15) 0.0477(18) 0.128(3) -0.012(2) -0.0021(18) -0.0022(14)
C44 0.0429(17) 0.0478(19) 0.164(5) 0.020(2) 0.018(2) -0.0103(15)
C45 0.0425(16) 0.059(2) 0.134(4) 0.041(2) 0.030(2) 0.0050(15)
C46 0.0307(12) 0.0497(16) 0.092(2) 0.0253(16) 0.0219(14) 0.0068(12)
C47 0.0503(17) 0.062(2) 0.073(2) -0.0165(17) -0.0023(16) -0.0015(15)
C51 0.0243(10) 0.0510(14) 0.0354(12) 0.0020(10) 0.0112(9) 0.0032(10)
C52 0.0279(11) 0.0507(15) 0.0370(12) -0.0019(11) 0.0081(10) -0.0005(10)
C53 0.0281(11) 0.0646(17) 0.0405(13) -0.0072(12) 0.0107(10) -0.0035(11)
C54 0.0304(12) 0.085(2) 0.0361(13) -0.0010(14) 0.0086(10) 0.0012(13)
C55 0.0313(12) 0.078(2) 0.0411(14) 0.0136(14) 0.0119(11) 0.0114(13)
C56 0.0310(11) 0.0528(15) 0.0446(14) 0.0092(12) 0.0143(10) 0.0056(11)
C57 0.0388(14) 0.071(2) 0.0516(16) -0.0134(15) 0.0092(12) -0.0133(14)

loop_
_atom_type_symbol
_atom_type_description
_atom_type_scat_dispersion_real
_atom_type_scat_dispersion_imag
_atom_type_scat_source
C C 0.0181 0.0091 'International Tables Vol C Tables 4.2.6.8 and 6.1.1.4'
H H 0.0000 0.0000 'International Tables Vol C Tables 4.2.6.8 and 6.1.1.4'
N N 0.0311 0.0180 'International Tables Vol C Tables 4.2.6.8 and 6.1.1.4'
O O 0.0492 0.0322 'International Tables Vol C Tables 4.2.6.8 and 6.1.1.4'
P P 0.2955 0.4335 'International Tables Vol C Tables 4.2.6.8 and 6.1.1.4'
S S 0.3331 0.5567 'International Tables Vol C Tables 4.2.6.8 and 6.1.1.4'
Ni Ni -3.0029 0.5091 'International Tables Vol C Tables 4.2.6.8 and 6.1.1.4'

loop_
_geom_angle_atom_site_label_1
_geom_angle_atom_site_label_2
_geom_angle_atom_site_label_3
_geom_angle
_geom_angle_site_symmetry_1
_geom_angle_site_symmetry_3
_geom_angle_publ_flag
N1 Ni1 C41 93.90(9) . . ?
N1 Ni1 P2 174.69(7) . . ?
C41 Ni1 P2 82.68(7) . . ?
N1 Ni1 P1 96.10(7) . . ?
C41 Ni1 P1 167.11(8) . . ?
P2 Ni1 P1 87.88(2) . . ?
O4 S1 O5 117.07(11) . . ?
O4 S1 N1 109.94(11) . . ?
O5 S1 N1 110.73(11) . . ?
O4 S1 C51 105.57(11) . . ?
O5 S1 C51 104.19(11) . . ?
N1 S1 C51 108.79(11) . . ?
C1 P1 C11 103.85(10) . . ?
C1 P1 C14 112.03(10) . . ?
C11 P1 C14 93.52(11) . . ?
C1 P1 Ni1 108.27(8) . . ?
C11 P1 Ni1 125.98(7) . . ?
C14 P1 Ni1 112.30(8) . . ?
C31 P2 C21 107.91(12) . . ?
C31 P2 C2 101.24(11) . . ?
C21 P2 C2 102.08(11) . . ?
C31 P2 Ni1 112.10(8) . . ?
C21 P2 Ni1 120.72(8) . . ?
C2 P2 Ni1 110.63(8) . . ?
C12 O1 C11 115.96(17) . . ?
C13 O2 C12 111.90(17) . . ?
C13 O3 C14 116.06(17) . . ?
S1 N1 Ni1 134.40(14) . . ?
C2 C1 C6 118.6(2) . . ?
C2 C1 P1 114.81(16) . . ?
C6 C1 P1 126.30(19) . . ?
C3 C2 C1 120.2(2) . . ?
C3 C2 P2 121.26(18) . . ?
C1 C2 P2 118.38(16) . . ?
C4 C3 C2 120.7(2) . . ?
C3 C4 C5 119.4(2) . . ?
C4 C5 C6 120.7(2) . . ?
C5 C6 C1 120.3(2) . . ?
O1 C11 C17 105.36(18) . . ?
O1 C11 C15 108.01(18) . . ?
C17 C11 C15 113.91(19) . . ?
O1 C11 P1 111.86(15) . . ?
C17 C11 P1 111.03(17) . . ?
C15 C11 P1 106.73(15) . . ?
O2 C12 O1 110.34(19) . . ?
O2 C12 C16 108.1(2) . . ?
O1 C12 C16 111.0(2) . . ?
O2 C12 C18 107.0(2) . . ?
O1 C12 C18 106.6(2) . . ?
C16 C12 C18 113.7(2) . . ?
O2 C13 O3 110.04(19) . . ?
O2 C13 C19 108.31(19) . . ?
O3 C13 C19 105.61(19) . . ?
O2 C13 C15 108.58(19) . . ?
O3 C13 C15 110.98(19) . . ?
C19 C13 C15 113.3(2) . . ?
O3 C14 C16 109.53(19) . . ?
O3 C14 C20 106.36(19) . . ?
C16 C14 C20 112.7(2) . . ?
O3 C14 P1 103.84(14) . . ?
C16 C14 P1 111.73(16) . . ?
C20 C14 P1 112.17(18) . . ?
C13 C15 C11 109.94(19) . . ?
C12 C16 C14 110.99(19) . . ?
C26 C21 C22 118.5(3) . . ?
C26 C21 P2 122.7(2) . . ?
C22 C21 P2 118.6(2) . . ?
C23 C22 C21 120.7(3) . . ?
C24 C23 C22 119.8(4) . . ?
C23 C24 C25 120.5(3) . . ?
C24 C25 C26 120.1(3) . . ?
C21 C26 C25 120.3(3) . . ?
C32 C31 C36 118.1(3) . . ?
C32 C31 P2 117.84(19) . . ?
C36 C31 P2 123.9(2) . . ?
C33 C32 C31 121.4(3) . . ?
C34 C33 C32 119.4(3) . . ?
C35 C34 C33 120.2(3) . . ?
C34 C35 C36 120.3(3) . . ?
C35 C36 C31 120.6(3) . . ?
C46 C41 C42 118.6(3) . . ?
C46 C41 Ni1 122.7(2) . . ?
C42 C41 Ni1 118.7(2) . . ?
C41 C42 C43 119.3(3) . . ?
C41 C42 C47 121.9(3) . . ?
C43 C42 C47 118.8(3) . . ?
C44 C43 C42 121.1(4) . . ?
C43 C44 C45 120.0(3) . . ?
C44 C45 C46 119.7(4) . . ?
C45 C46 C41 121.4(4) . . ?
C52 C51 C56 120.8(2) . . ?
C52 C51 S1 120.22(18) . . ?
C56 C51 S1 119.0(2) . . ?
C51 C52 C53 118.4(2) . . ?
C54 C53 C52 121.0(3) . . ?
C54 C53 C57 119.5(2) . . ?
C52 C53 C57 119.5(3) . . ?
C55 C54 C53 119.7(2) . . ?
C54 C55 C56 120.1(3) . . ?
C51 C56 C55 120.1(3) . . ?
N2 C57 C53 177.5(3) . . ?

loop_
_geom_bond_atom_site_label_1
_geom_bond_atom_site_label_2
_geom_bond_distance
_geom_bond_site_symmetry_2
_geom_bond_publ_flag
Ni1 N1 1.924(2) . ?
Ni1 C41 1.941(2) . ?
Ni1 P2 2.1133(7) . ?
Ni1 P1 2.2568(7) . ?
S1 O4 1.4474(18) . ?
S1 O5 1.4497(18) . ?
S1 N1 1.565(2) . ?
S1 C51 1.789(2) . ?
P1 C1 1.830(2) . ?
P1 C11 1.875(2) . ?
P1 C14 1.877(2) . ?
P2 C31 1.817(3) . ?
P2 C21 1.820(3) . ?
P2 C2 1.827(2) . ?
O1 C12 1.436(3) . ?
O1 C11 1.449(3) . ?
O2 C13 1.422(3) . ?
O2 C12 1.433(3) . ?
O3 C13 1.447(3) . ?
O3 C14 1.456(3) . ?
N2 C57 1.143(4) . ?
C1 C2 1.397(3) . ?
C1 C6 1.405(3) . ?
C2 C3 1.392(3) . ?
C3 C4 1.382(3) . ?
C4 C5 1.384(4) . ?
C5 C6 1.384(3) . ?
C11 C17 1.509(3) . ?
C11 C15 1.520(3) . ?
C12 C16 1.510(4) . ?
C12 C18 1.511(3) . ?
C13 C19 1.505(3) . ?
C13 C15 1.519(3) . ?
C14 C16 1.514(3) . ?
C14 C20 1.516(3) . ?
C21 C26 1.387(4) . ?
C21 C22 1.405(4) . ?
C22 C23 1.387(4) . ?
C23 C24 1.370(5) . ?
C24 C25 1.381(6) . ?
C25 C26 1.391(4) . ?
C31 C32 1.395(4) . ?
C31 C36 1.396(3) . ?
C32 C33 1.388(4) . ?
C33 C34 1.381(4) . ?
C34 C35 1.381(4) . ?
C35 C36 1.386(4) . ?
C41 C46 1.397(4) . ?
C41 C42 1.402(4) . ?
C42 C43 1.406(4) . ?
C42 C47 1.490(5) . ?
C43 C44 1.378(6) . ?
C44 C45 1.381(6) . ?
C45 C46 1.392(4) . ?
C51 C52 1.386(4) . ?
C51 C56 1.392(3) . ?
C52 C53 1.408(3) . ?
C53 C54 1.391(4) . ?
C53 C57 1.446(4) . ?
C54 C55 1.382(4) . ?
C55 C56 1.392(4) . ?

loop_
_geom_torsion_atom_site_label_1
_geom_torsion_atom_site_label_2
_geom_torsion_atom_site_label_3
_geom_torsion_atom_site_label_4
_geom_torsion
_geom_torsion_site_symmetry_1
_geom_torsion_site_symmetry_2
_geom_torsion_site_symmetry_3
_geom_torsion_site_symmetry_4
_geom_torsion_publ_flag
N1 Ni1 P1 C1 177.55(10) . . . . ?
C41 Ni1 P1 C1 -41.8(4) . . . . ?
P2 Ni1 P1 C1 1.08(8) . . . . ?
N1 Ni1 P1 C11 54.09(11) . . . . ?
C41 Ni1 P1 C11 -165.2(4) . . . . ?
P2 Ni1 P1 C11 -122.39(9) . . . . ?
N1 Ni1 P1 C14 -58.23(11) . . . . ?
C41 Ni1 P1 C14 82.5(4) . . . . ?
P2 Ni1 P1 C14 125.30(8) . . . . ?
C41 Ni1 P2 C31 -78.14(12) . . . . ?
P1 Ni1 P2 C31 110.66(9) . . . . ?
C41 Ni1 P2 C21 50.73(14) . . . . ?
P1 Ni1 P2 C21 -120.48(11) . . . . ?
C41 Ni1 P2 C2 169.67(12) . . . . ?
P1 Ni1 P2 C2 -1.53(9) . . . . ?
O4 S1 N1 Ni1 5.6(2) . . . . ?
O5 S1 N1 Ni1 136.50(17) . . . . ?
C51 S1 N1 Ni1 -109.56(18) . . . . ?
C41 Ni1 N1 S1 53.2(2) . . . . ?
P1 Ni1 N1 S1 -134.98(17) . . . . ?
C11 P1 C1 C2 135.73(18) . . . . ?
C14 P1 C1 C2 -124.60(18) . . . . ?
Ni1 P1 C1 C2 -0.22(19) . . . . ?
C11 P1 C1 C6 -38.0(2) . . . . ?
C14 P1 C1 C6 61.7(2) . . . . ?
Ni1 P1 C1 C6 -173.92(19) . . . . ?
C6 C1 C2 C3 -2.1(3) . . . . ?
P1 C1 C2 C3 -176.34(19) . . . . ?
C6 C1 C2 P2 173.18(17) . . . . ?
P1 C1 C2 P2 -1.0(2) . . . . ?
C31 P2 C2 C3 58.2(2) . . . . ?
C21 P2 C2 C3 -53.1(2) . . . . ?
Ni1 P2 C2 C3 177.17(18) . . . . ?
C31 P2 C2 C1 -117.1(2) . . . . ?
C21 P2 C2 C1 131.6(2) . . . . ?
Ni1 P2 C2 C1 1.9(2) . . . . ?
C1 C2 C3 C4 1.7(4) . . . . ?
P2 C2 C3 C4 -173.5(2) . . . . ?
C2 C3 C4 C5 0.1(4) . . . . ?
C3 C4 C5 C6 -1.4(4) . . . . ?
C4 C5 C6 C1 1.0(4) . . . . ?
C2 C1 C6 C5 0.8(3) . . . . ?
P1 C1 C6 C5 174.32(18) . . . . ?
C12 O1 C11 C17 -174.46(19) . . . . ?
C12 O1 C11 C15 -52.4(2) . . . . ?
C12 O1 C11 P1 64.8(2) . . . . ?
C1 P1 C11 O1 60.54(17) . . . . ?
C14 P1 C11 O1 -53.18(16) . . . . ?
Ni1 P1 C11 O1 -174.14(11) . . . . ?
C1 P1 C11 C17 -56.85(18) . . . . ?
C14 P1 C11 C17 -170.57(16) . . . . ?
Ni1 P1 C11 C17 68.47(18) . . . . ?
C1 P1 C11 C15 178.47(15) . . . . ?
C14 P1 C11 C15 64.75(16) . . . . ?
Ni1 P1 C11 C15 -56.21(18) . . . . ?
C13 O2 C12 O1 -58.4(3) . . . . ?
C13 O2 C12 C16 63.2(2) . . . . ?
C13 O2 C12 C18 -174.0(2) . . . . ?
C11 O1 C12 O2 54.7(3) . . . . ?
C11 O1 C12 C16 -65.1(2) . . . . ?
C11 O1 C12 C18 170.5(2) . . . . ?
C12 O2 C13 O3 -60.2(2) . . . . ?
C12 O2 C13 C19 -175.2(2) . . . . ?
C12 O2 C13 C15 61.5(2) . . . . ?
C14 O3 C13 O2 53.1(2) . . . . ?
C14 O3 C13 C19 169.79(19) . . . . ?
C14 O3 C13 C15 -67.1(2) . . . . ?
C13 O3 C14 C16 -48.3(3) . . . . ?
C13 O3 C14 C20 -170.36(19) . . . . ?
C13 O3 C14 P1 71.1(2) . . . . ?
C1 P1 C14 O3 -169.62(14) . . . . ?
C11 P1 C14 O3 -63.14(15) . . . . ?
Ni1 P1 C14 O3 68.27(15) . . . . ?
C1 P1 C14 C16 -51.7(2) . . . . ?
C11 P1 C14 C16 54.81(18) . . . . ?
Ni1 P1 C14 C16 -173.78(14) . . . . ?
C1 P1 C14 C20 75.94(19) . . . . ?
C11 P1 C14 C20 -177.58(18) . . . . ?
Ni1 P1 C14 C20 -46.17(18) . . . . ?
O2 C13 C15 C11 -59.0(2) . . . . ?
O3 C13 C15 C11 62.1(2) . . . . ?
C19 C13 C15 C11 -179.3(2) . . . . ?
O1 C11 C15 C13 53.1(2) . . . . ?
C17 C11 C15 C13 169.7(2) . . . . ?
P1 C11 C15 C13 -67.4(2) . . . . ?
O2 C12 C16 C14 -57.6(3) . . . . ?
O1 C12 C16 C14 63.6(2) . . . . ?
C18 C12 C16 C14 -176.2(2) . . . . ?
O3 C14 C16 C12 49.8(3) . . . . ?
C20 C14 C16 C12 168.0(2) . . . . ?
P1 C14 C16 C12 -64.7(2) . . . . ?
C31 P2 C21 C26 43.7(2) . . . . ?
C2 P2 C21 C26 149.9(2) . . . . ?
Ni1 P2 C21 C26 -87.0(2) . . . . ?
C31 P2 C21 C22 -141.6(2) . . . . ?
C2 P2 C21 C22 -35.4(2) . . . . ?
Ni1 P2 C21 C22 87.7(2) . . . . ?
C26 C21 C22 C23 -0.3(4) . . . . ?
P2 C21 C22 C23 -175.2(2) . . . . ?
C21 C22 C23 C24 -0.5(5) . . . . ?
C22 C23 C24 C25 -0.2(5) . . . . ?
C23 C24 C25 C26 1.7(5) . . . . ?
C22 C21 C26 C25 1.8(4) . . . . ?
P2 C21 C26 C25 176.4(2) . . . . ?
C24 C25 C26 C21 -2.5(5) . . . . ?
C21 P2 C31 C32 -162.04(19) . . . . ?
C2 P2 C31 C32 91.2(2) . . . . ?
Ni1 P2 C31 C32 -26.7(2) . . . . ?
C21 P2 C31 C36 23.4(3) . . . . ?
C2 P2 C31 C36 -83.4(2) . . . . ?
Ni1 P2 C31 C36 158.7(2) . . . . ?
C36 C31 C32 C33 0.9(4) . . . . ?
P2 C31 C32 C33 -173.9(2) . . . . ?
C31 C32 C33 C34 -1.2(4) . . . . ?
C32 C33 C34 C35 0.7(4) . . . . ?
C33 C34 C35 C36 -0.1(5) . . . . ?
C34 C35 C36 C31 -0.1(4) . . . . ?
C32 C31 C36 C35 -0.3(4) . . . . ?
P2 C31 C36 C35 174.2(2) . . . . ?
N1 Ni1 C41 C46 -91.2(2) . . . . ?
P2 Ni1 C41 C46 84.8(2) . . . . ?
P1 Ni1 C41 C46 128.0(3) . . . . ?
N1 Ni1 C41 C42 86.3(2) . . . . ?
P2 Ni1 C41 C42 -97.7(2) . . . . ?
P1 Ni1 C41 C42 -54.5(5) . . . . ?
C46 C41 C42 C43 -1.3(4) . . . . ?
Ni1 C41 C42 C43 -178.9(2) . . . . ?
C46 C41 C42 C47 178.2(3) . . . . ?
Ni1 C41 C42 C47 0.6(4) . . . . ?
C41 C42 C43 C44 1.2(5) . . . . ?
C47 C42 C43 C44 -178.4(3) . . . . ?
C42 C43 C44 C45 -0.3(5) . . . . ?
C43 C44 C45 C46 -0.5(5) . . . . ?
C44 C45 C46 C41 0.3(5) . . . . ?
C42 C41 C46 C45 0.6(4) . . . . ?
Ni1 C41 C46 C45 178.1(2) . . . . ?
O4 S1 C51 C52 -47.4(2) . . . . ?
O5 S1 C51 C52 -171.33(19) . . . . ?
N1 S1 C51 C52 70.5(2) . . . . ?
O4 S1 C51 C56 132.69(19) . . . . ?
O5 S1 C51 C56 8.8(2) . . . . ?
N1 S1 C51 C56 -109.4(2) . . . . ?
C56 C51 C52 C53 0.8(4) . . . . ?
S1 C51 C52 C53 -179.06(18) . . . . ?
C51 C52 C53 C54 1.4(4) . . . . ?
C51 C52 C53 C57 -176.1(2) . . . . ?
C52 C53 C54 C55 -2.1(4) . . . . ?
C57 C53 C54 C55 175.3(2) . . . . ?
C53 C54 C55 C56 0.7(4) . . . . ?
C52 C51 C56 C55 -2.3(4) . . . . ?
S1 C51 C56 C55 177.60(19) . . . . ?
C54 C55 C56 C51 1.5(4) . . . . ?
